data_7026624
loop_
_publ_author_name
'Knope, Karah E.'
'Cahill, Christopher L.'

_publ_section_title
;
 Homometallic UO2(2+) diphosphonates assembled under ambient and
 hydrothermal conditions.
;
_journal_issue 35
_journal_name_full 'Dalton transactions (Cambridge, England : 2003)'
_journal_page_first 8319
_journal_page_last 8324
_journal_paper_doi 10.1039/c0dt00538j
_journal_volume 39
_journal_year 2010
_chemical_formula_moiety 'C H6 O9 P2 U, H2O'
_chemical_formula_sum 'C H8 O10 P2 U'
_chemical_formula_weight 480.04
_chemical_name_systematic
;
?
;
_space_group_IT_number 33
_symmetry_cell_setting orthorhombic
_symmetry_space_group_name_Hall 'P 2c -2n'
_symmetry_space_group_name_H-M 'P n a 21'
_atom_sites_solution_hydrogens geom
_atom_sites_solution_primary direct
_atom_sites_solution_secondary difmap
_audit_creation_method SHELXL-97
_cell_angle_alpha 90.00
_cell_angle_beta 90.00
_cell_angle_gamma 90.00
_cell_formula_units_Z 4
_cell_length_a 10.8048(5)
_cell_length_b 8.1395(4)
_cell_length_c 10.5819(5)
_cell_measurement_reflns_used 9911
_cell_measurement_temperature 100(2)
_cell_measurement_theta_max 30.13
_cell_measurement_theta_min 3.12
_cell_volume 930.63(8)
_computing_cell_refinement ' APEX2 Software Suite (Bruker-AXS) '
_computing_data_collection ' SMART V5.05 (Bruker-AXS) '
_computing_data_reduction ' APEX2 Software Suite (Bruker-AXS) '
_computing_molecular_graphics ' SHELXL-97 (Sheldrick, 1997) '
_computing_publication_material ' WINGX (Farrugia, 1998) '
_computing_structure_refinement ' SHELXL-97 (Sheldrick, 1997) '
_computing_structure_solution ' SHELXS-97 (Sheldrick, 1990) '
_diffrn_ambient_temperature 100(2)
_diffrn_measured_fraction_theta_full 0.997
_diffrn_measured_fraction_theta_max 0.970
_diffrn_measurement_device_type 'BRUKER APEX II CCD'
_diffrn_measurement_method 'OMEGA AND PHI SCANS'
_diffrn_radiation_monochromator graphite
_diffrn_radiation_source 'fine-focus sealed tube'
_diffrn_radiation_type MoK\a
_diffrn_radiation_wavelength 0.71073
_diffrn_reflns_av_R_equivalents 0.0296
_diffrn_reflns_av_sigmaI/netI 0.0295
_diffrn_reflns_limit_h_max 10
_diffrn_reflns_limit_h_min -15
_diffrn_reflns_limit_k_max 11
_diffrn_reflns_limit_k_min -11
_diffrn_reflns_limit_l_max 14
_diffrn_reflns_limit_l_min -15
_diffrn_reflns_number 16958
_diffrn_reflns_theta_full 25.00
_diffrn_reflns_theta_max 30.36
_diffrn_reflns_theta_min 3.13
_exptl_absorpt_coefficient_mu 17.821
_exptl_absorpt_correction_T_max 0.343
_exptl_absorpt_correction_T_min 0.288
_exptl_absorpt_correction_type empirical
_exptl_absorpt_process_details SADABS
_exptl_crystal_colour YELLOW
_exptl_crystal_density_diffrn 3.426
_exptl_crystal_density_method 'not measured'
_exptl_crystal_description BLOCK
_exptl_crystal_F_000 864
_exptl_crystal_size_max 0.08
_exptl_crystal_size_mid 0.06
_exptl_crystal_size_min 0.06
_refine_diff_density_max 0.470
_refine_diff_density_min -1.792
_refine_diff_density_rms 0.189
_refine_ls_abs_structure_details 'Flack H D (1983), Acta Cryst. A39, 876-881'
_refine_ls_abs_structure_Flack 0.000(6)
_refine_ls_extinction_method none
_refine_ls_goodness_of_fit_ref 1.115
_refine_ls_hydrogen_treatment mixed
_refine_ls_matrix_type full
_refine_ls_number_parameters 136
_refine_ls_number_reflns 2663
_refine_ls_number_restraints 4
_refine_ls_restrained_S_all 1.116
_refine_ls_R_factor_all 0.0194
_refine_ls_R_factor_gt 0.0175
_refine_ls_shift/su_max 0.001
_refine_ls_shift/su_mean 0.000
_refine_ls_structure_factor_coef Fsqd
_refine_ls_weighting_details 'calc w=1/[\s^2^(Fo^2^)+(0.0170P)^2^+0.0000P] where P=(Fo^2^+2Fc^2^)/3'
_refine_ls_weighting_scheme calc
_refine_ls_wR_factor_gt 0.0434
_refine_ls_wR_factor_ref 0.0439
_reflns_number_gt 2510
_reflns_number_total 2663
_reflns_threshold_expression >2sigma(I)
_cod_data_source_file c0dt00538j.txt
_cod_data_source_block CH8O10P2U
_cod_depositor_comments
;
The following automatic conversions were performed:

'_symmetry_cell_setting' value 'ORTHORHOMBIC' changed to
'orthorhombic' according to
/home/saulius/struct/CIF-dictionaries/cif_core.dic dictionary named
'cif_core.dic' version 2.4.2 from
2011-04-26.

'_exptl_absorpt_correction_type' value 'EMPIRICAL'
changed to 'empirical' according to
/home/saulius/struct/CIF-dictionaries/cif_core.dic dictionary named
'cif_core.dic' version 2.4.2 from 2011-04-26.

Automatic conversion script
Id: cif_fix_values 1891 2012-01-12 08:04:46Z andrius 
;
_cod_original_sg_symbol_Hall 'P 2C -2N'
_cod_original_sg_symbol_H-M 'P N A 21'
_cod_database_code 7026624

loop_
_symmetry_equiv_pos_as_xyz
'x, y, z'
'-x, -y, z+1/2'
'x+1/2, -y+1/2, z'
'-x+1/2, y+1/2, z+1/2'

loop_
_atom_site_label
_atom_site_type_symbol
_atom_site_fract_x
_atom_site_fract_y
_atom_site_fract_z
_atom_site_U_iso_or_equiv
_atom_site_adp_type
_atom_site_occupancy
_atom_site_symmetry_multiplicity
_atom_site_calc_flag
_atom_site_refinement_flags
U1 U 0.848217(12) 0.129264(14) 0.37203(4) 0.01206(5) Uani 1 1 d .
O1 O 0.9348(3) 0.0238(4) 0.4891(3) 0.0208(7) Uani 1 1 d .
O2 O 0.7624(3) 0.2384(4) 0.2554(3) 0.0212(7) Uani 1 1 d .
O3 O 1.0265(4) 0.1240(4) 0.2313(4) 0.0256(8) Uani 1 1 d D
H3A H 1.087(4) 0.179(7) 0.248(6) 0.040(18) Uiso 1 1 d D
H3B H 1.053(6) 0.048(6) 0.187(6) 0.07(3) Uiso 1 1 d D
O4 O 0.9757(4) 0.3567(4) 0.4055(3) 0.0262(9) Uani 1 1 d .
O5 O 0.7434(3) 0.2940(4) 0.5295(3) 0.0170(7) Uani 1 1 d .
O6 O 0.6745(3) -0.0167(4) 0.4408(3) 0.0208(7) Uani 1 1 d .
O7 O 0.8436(3) -0.0982(4) 0.2359(4) 0.0233(8) Uani 1 1 d .
O8 O 0.7985(4) 0.1574(4) 0.7265(4) 0.0245(8) Uani 1 1 d .
H8 H 0.7742 0.1262 0.7959 0.037 Uiso 1 1 calc R
O9 O 0.4782(4) -0.1394(4) 0.5056(4) 0.0317(10) Uani 1 1 d .
H9 H 0.4103 -0.1236 0.5379 0.048 Uiso 1 1 calc R
P1 P 0.54656(11) 0.02911(12) 0.48840(10) 0.0139(2) Uani 1 1 d .
P2 P 0.69347(10) 0.25401(13) 0.65920(10) 0.0132(2) Uani 1 1 d .
C1 C 0.5631(5) 0.1187(5) 0.6424(4) 0.0185(9) Uani 1 1 d .
H1A H 0.5706 0.0310 0.7040 0.022 Uiso 1 1 calc R
H1B H 0.4883 0.1795 0.6620 0.022 Uiso 1 1 calc R
OW1 O 0.7300(5) 0.6270(4) 0.4716(4) 0.0348(11) Uani 1 1 d .

loop_
_atom_site_aniso_label
_atom_site_aniso_U_11
_atom_site_aniso_U_22
_atom_site_aniso_U_33
_atom_site_aniso_U_23
_atom_site_aniso_U_13
_atom_site_aniso_U_12
U1 0.01454(7) 0.01131(7) 0.01034(7) -0.00194(9) -0.00139(11) 0.00245(5)
O1 0.0245(18) 0.0222(16) 0.0156(15) 0.0025(13) -0.0059(14) 0.0082(14)
O2 0.0234(18) 0.0218(17) 0.0185(16) 0.0040(13) -0.0043(14) 0.0071(14)
O3 0.022(2) 0.028(2) 0.027(2) -0.0141(15) 0.0087(16) -0.0090(14)
O4 0.031(2) 0.0259(18) 0.022(2) -0.0017(12) -0.0023(14) -0.0033(14)
O5 0.0274(19) 0.0093(14) 0.0142(15) -0.0031(11) 0.0023(13) -0.0005(13)
O6 0.0196(17) 0.0157(16) 0.0272(18) -0.0067(13) -0.0012(13) 0.0008(13)
O7 0.027(2) 0.0215(17) 0.0213(19) -0.0098(15) 0.0009(14) 0.0003(13)
O8 0.0188(19) 0.034(2) 0.0203(19) 0.0059(16) -0.0003(15) 0.0068(15)
O9 0.036(3) 0.0144(17) 0.045(3) 0.0037(15) -0.003(2) -0.0123(14)
P1 0.0171(5) 0.0090(4) 0.0156(5) 0.0006(4) 0.0000(5) -0.0012(4)
P2 0.0147(5) 0.0134(5) 0.0116(5) -0.0028(4) 0.0013(4) 0.0019(4)
C1 0.020(2) 0.022(2) 0.014(2) -0.0019(16) 0.0040(18) -0.0012(17)
OW1 0.045(3) 0.032(2) 0.028(2) 0.0018(16) 0.007(2) 0.0119(17)

loop_
_atom_type_symbol
_atom_type_description
_atom_type_scat_dispersion_real
_atom_type_scat_dispersion_imag
_atom_type_scat_source
C C 0.0033 0.0016 'International Tables Vol C Tables 4.2.6.8 and 6.1.1.4'
H H 0.0000 0.0000 'International Tables Vol C Tables 4.2.6.8 and 6.1.1.4'
O O 0.0106 0.0060 'International Tables Vol C Tables 4.2.6.8 and 6.1.1.4'
P P 0.1023 0.0942 'International Tables Vol C Tables 4.2.6.8 and 6.1.1.4'
U U -9.6767 9.6646 'International Tables Vol C Tables 4.2.6.8 and 6.1.1.4'

loop_
_geom_angle_atom_site_label_1
_geom_angle_atom_site_label_2
_geom_angle_atom_site_label_3
_geom_angle
_geom_angle_site_symmetry_1
O1 U1 O2 178.99(14) .
O1 U1 O4 88.07(14) .
O2 U1 O4 90.95(14) .
O1 U1 O6 87.72(14) .
O2 U1 O6 92.94(14) .
O4 U1 O6 146.07(12) .
O1 U1 O7 93.34(14) .
O2 U1 O7 87.56(14) .
O4 U1 O7 136.99(13) .
O6 U1 O7 76.88(12) .
O1 U1 O5 91.96(13) .
O2 U1 O5 87.52(13) .
O4 U1 O5 74.49(12) .
O6 U1 O5 72.02(11) .
O7 U1 O5 148.20(12) .
O1 U1 O3 90.08(14) .
O2 U1 O3 89.82(15) .
O4 U1 O3 68.88(12) .
O6 U1 O3 144.76(11) .
O7 U1 O3 68.14(12) .
O5 U1 O3 143.22(11) .
U1 O3 H3A 119(4) .
U1 O3 H3B 129(4) .
H3A O3 H3B 105(4) .
P1 O4 U1 152.5(2) 3
P2 O5 U1 132.32(17) .
P1 O6 U1 135.2(2) .
P2 O7 U1 165.3(2) 4_644
P2 O8 H8 109.5 .
P1 O9 H9 109.5 .
O4 P1 O6 115.2(2) 3_455
O4 P1 O9 111.8(2) 3_455
O6 P1 O9 104.6(2) .
O4 P1 C1 109.4(2) 3_455
O6 P1 C1 108.1(2) .
O9 P1 C1 107.3(2) .
O7 P2 O5 114.4(2) 4_655
O7 P2 O8 110.6(2) 4_655
O5 P2 O8 105.4(2) .
O7 P2 C1 109.5(2) 4_655
O5 P2 C1 108.8(2) .
O8 P2 C1 107.9(2) .
P1 C1 P2 114.6(3) .
P1 C1 H1A 108.6 .
P2 C1 H1A 108.6 .
P1 C1 H1B 108.6 .
P2 C1 H1B 108.6 .
H1A C1 H1B 107.6 .

loop_
_geom_bond_atom_site_label_1
_geom_bond_atom_site_label_2
_geom_bond_distance
_geom_bond_site_symmetry_2
U1 O1 1.774(3) .
U1 O2 1.781(3) .
U1 O4 2.335(4) .
U1 O6 2.338(3) .
U1 O7 2.347(3) .
U1 O5 2.420(3) .
U1 O3 2.436(4) .
O3 H3A 0.81(2) .
O3 H3B 0.82(2) .
O4 P1 1.490(4) 3
O5 P2 1.510(3) .
O6 P1 1.517(3) .
O7 P2 1.505(4) 4_644
O8 P2 1.553(4) .
O8 H8 0.8200 .
O9 P1 1.568(3) .
O9 H9 0.8200 .
P1 O4 1.490(4) 3_455
P1 C1 1.794(5) .
P2 O7 1.505(4) 4_655
P2 C1 1.797(5) .
C1 H1A 0.9700 .
C1 H1B 0.9700 .

loop_
_geom_hbond_atom_site_label_D
_geom_hbond_atom_site_label_H
_geom_hbond_atom_site_label_A
_geom_hbond_distance_DH
_geom_hbond_distance_HA
_geom_hbond_distance_DA
_geom_hbond_angle_DHA
_geom_hbond_site_symmetry_A
O3 H3A O2 0.81(2) 2.01(3) 2.795(5) 162(6) 3
O3 H3B O1 0.82(2) 2.18(5) 2.862(5) 140(6) 2_754
O3 H3B O8 0.82(2) 2.36(6) 2.971(5) 132(6) 2_754
O8 H8 OW1 0.82 1.86 2.624(7) 154.4 4_645
O9 H9 OW1 0.82 2.07 2.708(8) 134.3 3_455
